data_1508604
loop_
_publ_author_name
'Zhu, Yan-ping'
'Jia, Feng-cheng'
'Liu, Mei-cai'
'Wu, An-xin'

_publ_section_title
;
 A multipathway coupled domino strategy: metal-free oxidative cyclization
 for one-pot synthesis of 2-acylbenzothiazoles from multiform substrates.
;
_journal_issue 17
_journal_name_full 'Organic letters'
_journal_page_first 4414
_journal_page_last 4417
_journal_paper_doi 10.1021/ol301921t
_journal_volume 14
_journal_year 2012
_chemical_formula_sum 'C15 H8 N2 O S'
_chemical_formula_weight 264.29
_chemical_name_systematic
; 
 ? 
;
_space_group_IT_number 4
_symmetry_cell_setting monoclinic
_symmetry_space_group_name_Hall 'P 2yb'
_symmetry_space_group_name_H-M 'P 1 21 1'
_atom_sites_solution_hydrogens geom
_atom_sites_solution_primary direct
_atom_sites_solution_secondary difmap
_audit_creation_method SHELXL-97
_cell_angle_alpha 90.00
_cell_angle_beta 106.483(1)
_cell_angle_gamma 90.00
_cell_formula_units_Z 2
_cell_length_a 11.8531(9)
_cell_length_b 3.8032(3)
_cell_length_c 14.0323(11)
_cell_measurement_reflns_used 9997
_cell_measurement_temperature 100(2)
_cell_measurement_theta_max 31.84
_cell_measurement_theta_min 2.65
_cell_volume 606.58(8)
_computing_cell_refinement 'Bruker SMART'
_computing_data_collection 'Bruker SMART'
_computing_data_reduction 'Bruker SAINT'
_computing_molecular_graphics 'Bruker SHELXTL'
_computing_publication_material 'Bruker SHELXTL'
_computing_structure_refinement 'SHELXL-97 (Sheldrick, 1997)'
_computing_structure_solution 'SHELXS-97 (Sheldrick, 1990)'
_diffrn_ambient_temperature 100(2)
_diffrn_measured_fraction_theta_full 0.991
_diffrn_measured_fraction_theta_max 0.991
_diffrn_measurement_device_type 'APEX Duo CCD area detector'
_diffrn_measurement_method 'phi and omega scans'
_diffrn_radiation_monochromator graphite
_diffrn_radiation_source 'fine-focus sealed tube'
_diffrn_radiation_type MoK\a
_diffrn_radiation_wavelength 0.71073
_diffrn_reflns_av_R_equivalents 0.0161
_diffrn_reflns_av_sigmaI/netI 0.0118
_diffrn_reflns_limit_h_max 15
_diffrn_reflns_limit_h_min -16
_diffrn_reflns_limit_k_max 5
_diffrn_reflns_limit_k_min -5
_diffrn_reflns_limit_l_max 19
_diffrn_reflns_limit_l_min -19
_diffrn_reflns_number 18012
_diffrn_reflns_theta_full 29.50
_diffrn_reflns_theta_max 29.50
_diffrn_reflns_theta_min 1.51
_exptl_absorpt_coefficient_mu 0.258
_exptl_absorpt_correction_T_max 0.9747
_exptl_absorpt_correction_T_min 0.9503
_exptl_absorpt_correction_type multi-scan
_exptl_absorpt_process_details 'SADABS, Sheldrick,1997'
_exptl_crystal_colour colorless
_exptl_crystal_density_diffrn 1.447
_exptl_crystal_density_method 'not measured'
_exptl_crystal_description block
_exptl_crystal_F_000 272
_exptl_crystal_size_max 0.20
_exptl_crystal_size_mid 0.10
_exptl_crystal_size_min 0.10
_refine_diff_density_max 0.349
_refine_diff_density_min -0.283
_refine_diff_density_rms 0.081
_refine_ls_abs_structure_details 'Flack H D (1983), Acta Cryst. A39, 876-881'
_refine_ls_abs_structure_Flack 0.00(6)
_refine_ls_extinction_method none
_refine_ls_goodness_of_fit_ref 1.264
_refine_ls_hydrogen_treatment constr
_refine_ls_matrix_type full
_refine_ls_number_parameters 172
_refine_ls_number_reflns 3240
_refine_ls_number_restraints 1
_refine_ls_restrained_S_all 1.264
_refine_ls_R_factor_all 0.0279
_refine_ls_R_factor_gt 0.0259
_refine_ls_shift/su_max 0.001
_refine_ls_shift/su_mean 0.000
_refine_ls_structure_factor_coef Fsqd
_refine_ls_weighting_details 'calc w=1/[\s^2^(Fo^2^)+(0.0609P)^2^+0.1272P] where P=(Fo^2^+2Fc^2^)/3'
_refine_ls_weighting_scheme calc
_refine_ls_wR_factor_gt 0.0793
_refine_ls_wR_factor_ref 0.0974
_reflns_number_gt 3205
_reflns_number_total 3240
_reflns_threshold_expression >2sigma(I)
_cod_data_source_file ol301921t_si_002.cif
_cod_data_source_block t
_cod_depositor_comments
;
The following automatic conversions were performed:

'_symmetry_cell_setting' value 'Monoclinic' changed to 'monoclinic'
according to /home/saulius/struct/CIF-dictionaries/cif_core.dic
dictionary named 'cif_core.dic' version 2.4.2 from 2011-04-26.

Automatic conversion script
Id: cif_fix_values 1891 2012-01-12 08:04:46Z andrius 
;
_cod_original_sg_symbol_H-M P2(1)
_cod_database_code 1508604

loop_
_symmetry_equiv_pos_as_xyz
'x, y, z'
'-x, y+1/2, -z'

loop_
_atom_site_label
_atom_site_type_symbol
_atom_site_fract_x
_atom_site_fract_y
_atom_site_fract_z
_atom_site_U_iso_or_equiv
_atom_site_adp_type
_atom_site_occupancy
_atom_site_symmetry_multiplicity
_atom_site_calc_flag
_atom_site_refinement_flags
C1 C 0.69872(12) 0.0280(4) 1.02828(10) 0.0131(3) Uani 1 1 d .
C2 C 0.78734(12) -0.0844(4) 0.98578(10) 0.0130(3) Uani 1 1 d .
C3 C 0.88834(12) -0.2533(4) 1.04474(11) 0.0170(3) Uani 1 1 d .
H3 H 0.9479 -0.3327 1.0167 0.020 Uiso 1 1 calc R
C4 C 0.89908(13) -0.3015(5) 1.14458(11) 0.0200(3) Uani 1 1 d .
H4 H 0.9667 -0.4167 1.1854 0.024 Uiso 1 1 calc R
C5 C 0.81179(15) -0.1832(5) 1.18663(11) 0.0207(3) Uani 1 1 d .
H5 H 0.8222 -0.2166 1.2557 0.025 Uiso 1 1 calc R
C6 C 0.71067(13) -0.0186(5) 1.12975(10) 0.0170(3) Uani 1 1 d .
H6 H 0.6516 0.0599 1.1585 0.020 Uiso 1 1 calc R
C7 C 0.66180(12) 0.1346(4) 0.85212(10) 0.0130(3) Uani 1 1 d .
C8 C 0.60634(12) 0.2409(5) 0.74709(10) 0.0155(3) Uani 1 1 d .
C9 C 0.67797(11) 0.2416(4) 0.67557(9) 0.0138(3) Uani 1 1 d .
C10 C 0.62328(12) 0.1341(4) 0.57831(10) 0.0159(3) Uani 1 1 d .
H10 H 0.5446 0.0505 0.5612 0.019 Uiso 1 1 calc R
C11 C 0.68285(13) 0.1484(4) 0.50646(10) 0.0161(3) Uani 1 1 d .
H11 H 0.6462 0.0708 0.4406 0.019 Uiso 1 1 calc R
C12 C 0.79809(13) 0.2792(4) 0.53285(10) 0.0145(3) Uani 1 1 d .
C13 C 0.85379(13) 0.3886(4) 0.62991(10) 0.0149(3) Uani 1 1 d .
H13 H 0.9318 0.4779 0.6467 0.018 Uiso 1 1 calc R
C14 C 0.79369(13) 0.3653(4) 0.70161(10) 0.0144(3) Uani 1 1 d .
H14 H 0.8313 0.4334 0.7682 0.017 Uiso 1 1 calc R
C15 C 0.85982(13) 0.3089(4) 0.45791(10) 0.0170(3) Uani 1 1 d .
N1 N 0.76428(10) -0.0174(4) 0.88483(9) 0.0135(2) Uani 1 1 d .
N2 N 0.90786(13) 0.3358(5) 0.39830(10) 0.0232(3) Uani 1 1 d .
O1 O 0.50253(10) 0.3240(4) 0.72159(9) 0.0261(3) Uani 1 1 d .
S1 S 0.58352(3) 0.20976(11) 0.93780(2) 0.01329(10) Uani 1 1 d .

loop_
_atom_site_aniso_label
_atom_site_aniso_U_11
_atom_site_aniso_U_22
_atom_site_aniso_U_33
_atom_site_aniso_U_23
_atom_site_aniso_U_13
_atom_site_aniso_U_12
C1 0.0128(6) 0.0123(7) 0.0135(6) 0.0000(5) 0.0026(4) -0.0025(5)
C2 0.0127(6) 0.0114(6) 0.0148(6) 0.0003(5) 0.0037(5) -0.0021(5)
C3 0.0139(5) 0.0137(7) 0.0215(6) 0.0017(6) 0.0020(5) -0.0012(6)
C4 0.0185(6) 0.0154(7) 0.0204(6) 0.0036(7) -0.0039(5) -0.0032(6)
C5 0.0255(7) 0.0192(7) 0.0140(6) 0.0017(5) 0.0003(5) -0.0067(6)
C6 0.0198(6) 0.0188(7) 0.0123(6) -0.0011(5) 0.0042(5) -0.0057(6)
C7 0.0138(6) 0.0137(7) 0.0123(5) 0.0008(5) 0.0047(4) 0.0000(5)
C8 0.0153(6) 0.0173(7) 0.0142(5) 0.0023(6) 0.0047(4) 0.0008(6)
C9 0.0144(5) 0.0138(7) 0.0131(5) 0.0017(6) 0.0038(4) 0.0015(5)
C10 0.0135(6) 0.0177(8) 0.0148(6) 0.0002(5) 0.0015(5) -0.0002(5)
C11 0.0192(6) 0.0166(8) 0.0114(5) -0.0005(5) 0.0028(5) 0.0003(5)
C12 0.0174(6) 0.0142(7) 0.0119(5) 0.0012(5) 0.0041(5) 0.0024(5)
C13 0.0142(6) 0.0171(7) 0.0132(6) 0.0000(5) 0.0038(5) -0.0005(5)
C14 0.0159(6) 0.0157(7) 0.0111(6) -0.0001(5) 0.0030(5) 0.0002(5)
C15 0.0184(6) 0.0180(8) 0.0137(6) 0.0001(5) 0.0032(5) 0.0031(5)
N1 0.0128(5) 0.0133(6) 0.0144(5) -0.0002(5) 0.0038(4) -0.0002(4)
N2 0.0246(6) 0.0291(8) 0.0167(6) 0.0013(5) 0.0071(5) 0.0034(6)
O1 0.0158(5) 0.0413(8) 0.0206(5) 0.0064(5) 0.0042(4) 0.0077(5)
S1 0.01176(15) 0.01515(17) 0.01372(15) 0.00058(12) 0.00483(10) 0.00114(12)

loop_
_atom_type_symbol
_atom_type_description
_atom_type_scat_dispersion_real
_atom_type_scat_dispersion_imag
_atom_type_scat_source
C C 0.0033 0.0016 'International Tables Vol C Tables 4.2.6.8 and 6.1.1.4'
H H 0.0000 0.0000 'International Tables Vol C Tables 4.2.6.8 and 6.1.1.4'
N N 0.0061 0.0033 'International Tables Vol C Tables 4.2.6.8 and 6.1.1.4'
O O 0.0106 0.0060 'International Tables Vol C Tables 4.2.6.8 and 6.1.1.4'
S S 0.1246 0.1234 'International Tables Vol C Tables 4.2.6.8 and 6.1.1.4'

loop_
_geom_angle_atom_site_label_1
_geom_angle_atom_site_label_2
_geom_angle_atom_site_label_3
_geom_angle
C6 C1 C2 121.17(13)
C6 C1 S1 129.02(12)
C2 C1 S1 109.81(10)
N1 C2 C3 125.03(13)
N1 C2 C1 114.86(12)
C3 C2 C1 120.11(13)
C4 C3 C2 118.44(14)
C4 C3 H3 120.8
C2 C3 H3 120.8
C3 C4 C5 121.12(14)
C3 C4 H4 119.4
C5 C4 H4 119.4
C6 C5 C4 121.54(14)
C6 C5 H5 119.2
C4 C5 H5 119.2
C5 C6 C1 117.61(14)
C5 C6 H6 121.2
C1 C6 H6 121.2
N1 C7 C8 125.01(13)
N1 C7 S1 117.11(11)
C8 C7 S1 117.87(10)
O1 C8 C9 121.49(12)
O1 C8 C7 119.03(13)
C9 C8 C7 119.48(11)
C10 C9 C14 120.23(12)
C10 C9 C8 117.62(12)
C14 C9 C8 122.03(12)
C11 C10 C9 120.57(13)
C11 C10 H10 119.7
C9 C10 H10 119.7
C10 C11 C12 118.76(13)
C10 C11 H11 120.6
C12 C11 H11 120.6
C13 C12 C11 121.24(13)
C13 C12 C15 119.27(13)
C11 C12 C15 119.47(12)
C14 C13 C12 119.25(13)
C14 C13 H13 120.4
C12 C13 H13 120.4
C13 C14 C9 119.91(12)
C13 C14 H14 120.0
C9 C14 H14 120.0
N2 C15 C12 179.20(17)
C7 N1 C2 109.54(12)
C1 S1 C7 88.66(7)

loop_
_geom_bond_atom_site_label_1
_geom_bond_atom_site_label_2
_geom_bond_distance
C1 C6 1.4016(19)
C1 C2 1.4132(19)
C1 S1 1.7235(14)
C2 N1 1.3880(18)
C2 C3 1.4029(19)
C3 C4 1.383(2)
C3 H3 0.9500
C4 C5 1.403(2)
C4 H4 0.9500
C5 C6 1.387(2)
C5 H5 0.9500
C6 H6 0.9500
C7 N1 1.3053(18)
C7 C8 1.4892(18)
C7 S1 1.7382(14)
C8 O1 1.2216(18)
C8 C9 1.4872(18)
C9 C10 1.3958(18)
C9 C14 1.3971(19)
C10 C11 1.3863(19)
C10 H10 0.9500
C11 C12 1.401(2)
C11 H11 0.9500
C12 C13 1.3977(19)
C12 C15 1.4459(19)
C13 C14 1.3908(19)
C13 H13 0.9500
C14 H14 0.9500
C15 N2 1.142(2)

loop_
_geom_torsion_atom_site_label_1
_geom_torsion_atom_site_label_2
_geom_torsion_atom_site_label_3
_geom_torsion_atom_site_label_4
_geom_torsion
C6 C1 C2 N1 -179.22(14)
S1 C1 C2 N1 1.61(17)
C6 C1 C2 C3 1.5(2)
S1 C1 C2 C3 -177.66(12)
N1 C2 C3 C4 179.96(16)
C1 C2 C3 C4 -0.8(2)
C2 C3 C4 C5 -0.4(3)
C3 C4 C5 C6 1.0(3)
C4 C5 C6 C1 -0.4(2)
C2 C1 C6 C5 -0.9(2)
S1 C1 C6 C5 178.11(12)
N1 C7 C8 O1 167.34(17)
S1 C7 C8 O1 -11.3(2)
N1 C7 C8 C9 -12.3(2)
S1 C7 C8 C9 169.01(12)
O1 C8 C9 C10 -37.1(3)
C7 C8 C9 C10 142.53(15)
O1 C8 C9 C14 138.93(18)
C7 C8 C9 C14 -41.4(2)
C14 C9 C10 C11 0.0(2)
C8 C9 C10 C11 176.16(14)
C9 C10 C11 C12 -1.3(2)
C10 C11 C12 C13 1.1(2)
C10 C11 C12 C15 -177.57(14)
C11 C12 C13 C14 0.3(2)
C15 C12 C13 C14 178.98(14)
C12 C13 C14 C9 -1.6(2)
C10 C9 C14 C13 1.4(2)
C8 C9 C14 C13 -174.55(15)
C13 C12 C15 N2 -101(13)
C11 C12 C15 N2 78(13)
C8 C7 N1 C2 -178.94(14)
S1 C7 N1 C2 -0.26(17)
C3 C2 N1 C7 178.35(14)
C1 C2 N1 C7 -0.89(19)
C6 C1 S1 C7 179.53(15)
C2 C1 S1 C7 -1.39(11)
N1 C7 S1 C1 1.01(13)
C8 C7 S1 C1 179.78(13)

loop_
_cod_related_entry_id
_cod_related_entry_code
_cod_related_entry_database
1 30652019 ChemSpider
